data_7045462
loop_
_publ_author_name
'Sun, Biyun'
'Southam, Hannah M.'
'Butler, Jonathan A.'
'Poole, Robert K.'
'Burgun, Alexandre'
'Tarzia, Andrew'
'Keene, F. Richard'
'Collins, J. Grant'

_publ_section_title
;
 Synthesis, isomerisation and biological properties of mononuclear
 ruthenium complexes containing the
 bis[4(4'-methyl-2,2'-bipyridyl)]-1,7-heptane ligand.
;
_journal_issue 7
_journal_name_full 'Dalton transactions (Cambridge, England : 2003)'
_journal_page_first 2422
_journal_page_last 2434
_journal_paper_doi 10.1039/c7dt04595f
_journal_volume 47
_journal_year 2018
_chemical_formula_moiety 'C45 H48 N6 Ru, 2(F6 P), 3(C H Cl3)'
_chemical_formula_sum 'C48 H51 Cl9 F12 N6 P2 Ru'
_chemical_formula_weight 1422.01
_space_group_crystal_system monoclinic
_space_group_IT_number 14
_space_group_name_Hall '-P 2ybc'
_space_group_name_H-M_alt 'P 1 21/c 1'
_symmetry_space_group_name_Hall '-P 2ybc'
_symmetry_space_group_name_H-M 'P 1 21/c 1'
_atom_sites_solution_hydrogens geom
_audit_creation_method SHELXL-2014/7
_audit_update_record
;
2017-06-29 deposited with the CCDC.
2018-01-15 downloaded from the CCDC.
;
_cell_angle_alpha 90
_cell_angle_beta 92.25(3)
_cell_angle_gamma 90
_cell_formula_units_Z 4
_cell_length_a 9.853(2)
_cell_length_b 28.124(6)
_cell_length_c 20.632(4)
_cell_measurement_reflns_used 108380
_cell_measurement_temperature 100(2)
_cell_measurement_theta_max 20.62
_cell_measurement_theta_min 0.67
_cell_volume 5713(2)
_computing_cell_refinement 'XDS (Kabsch, 1993)'
_computing_data_collection 'BluIce (McPhillips, 2002)'
_computing_data_reduction 'XDS (Kabsch, 1993)'
_computing_molecular_graphics 'X-Seed (Barbour, 1999)'
_computing_publication_material 'CIFTAB (Sheldrick, 1997)'
_computing_structure_refinement 'SHELXL-2014 (Sheldrick, 2014)'
_computing_structure_solution 'SHELXS-2014 (Sheldrick, 2014)'
_diffrn_ambient_temperature 100(2)
_diffrn_measured_fraction_theta_full 0.921
_diffrn_measured_fraction_theta_max 0.726
_diffrn_measurement_device_type 'ADSC Quantum 210r'
_diffrn_measurement_method 'Phi Scan'
_diffrn_radiation_monochromator 'Silicon Double Crystal'
_diffrn_radiation_type MoK\a
_diffrn_radiation_wavelength 0.71073
_diffrn_reflns_av_R_equivalents 0.0463
_diffrn_reflns_av_unetI/netI 0.0233
_diffrn_reflns_Laue_measured_fraction_full 0.921
_diffrn_reflns_Laue_measured_fraction_max 0.726
_diffrn_reflns_limit_h_max 13
_diffrn_reflns_limit_h_min -13
_diffrn_reflns_limit_k_max 36
_diffrn_reflns_limit_k_min -36
_diffrn_reflns_limit_l_max 25
_diffrn_reflns_limit_l_min -25
_diffrn_reflns_number 105036
_diffrn_reflns_point_group_measured_fraction_full 0.921
_diffrn_reflns_point_group_measured_fraction_max 0.726
_diffrn_reflns_theta_full 27.500
_diffrn_reflns_theta_max 31.928
_diffrn_reflns_theta_min 1.225
_diffrn_source 'MX1 Beamline Australian Synchrotron'
_exptl_absorpt_coefficient_mu 0.832
_exptl_absorpt_correction_T_max 0.986
_exptl_absorpt_correction_T_min 0.650
_exptl_absorpt_correction_type multi-scan
_exptl_absorpt_process_details 'XDS (Kabsch, 1993)'
_exptl_crystal_colour orange
_exptl_crystal_density_diffrn 1.653
_exptl_crystal_description rod
_exptl_crystal_F_000 2864
_exptl_crystal_size_max 0.567
_exptl_crystal_size_mid 0.100
_exptl_crystal_size_min 0.017
_refine_diff_density_max 1.551
_refine_diff_density_min -2.053
_refine_diff_density_rms 0.115
_refine_ls_extinction_method none
_refine_ls_goodness_of_fit_ref 1.049
_refine_ls_hydrogen_treatment constr
_refine_ls_matrix_type full
_refine_ls_number_parameters 765
_refine_ls_number_reflns 14330
_refine_ls_number_restraints 0
_refine_ls_restrained_S_all 1.049
_refine_ls_R_factor_all 0.0601
_refine_ls_R_factor_gt 0.0488
_refine_ls_shift/su_max 0.001
_refine_ls_shift/su_mean 0.000
_refine_ls_structure_factor_coef Fsqd
_refine_ls_weighting_details 'w=1/[\s^2^(Fo^2^)+(0.0765P)^2^+9.3365P] where P=(Fo^2^+2Fc^2^)/3'
_refine_ls_weighting_scheme calc
_refine_ls_wR_factor_gt 0.1254
_refine_ls_wR_factor_ref 0.1349
_reflns_Friedel_coverage 0.000
_reflns_number_gt 12066
_reflns_number_total 14330
_reflns_threshold_expression 'I > 2\s(I)'
_cod_data_source_file c7dt04595f2.cif
_cod_data_source_block RuC7
_cod_depositor_comments
;
The following automatic conversions were performed:

'_exptl_absorpt_correction_type' value 'Multi-Scan' changed to
'multi-scan' according to
/home/data/users/saulius/crontab/automatic-downloads/rss-feeds/RSC/lib/dictionaries/cif_core.dic
dictionary named 'cif_core.dic' version 2.4.2 from 2011-04-26.

Automatic conversion script
Id: cif_fix_values 4973 2017-02-22 13:04:09Z antanas 

 Adding full bibliography for 7045461--7045462.cif.
;
_cod_database_code 7045462
_shelx_shelxl_version_number 2014/7
_shelx_space_group_comment
;
The symmetry employed for this shelxl refinement is uniquely defined
by the following loop, which should always be used as a source of
symmetry information in preference to the above space-group names.
They are only intended as comments.
;

loop_
_space_group_symop_operation_xyz
'x, y, z'
'-x, y+1/2, -z+1/2'
'-x, -y, -z'
'x, -y-1/2, z-1/2'

loop_
_atom_site_label
_atom_site_type_symbol
_atom_site_fract_x
_atom_site_fract_y
_atom_site_fract_z
_atom_site_U_iso_or_equiv
_atom_site_adp_type
_atom_site_occupancy
_atom_site_site_symmetry_order
_atom_site_calc_flag
_atom_site_refinement_flags_posn
_atom_site_refinement_flags_adp
_atom_site_refinement_flags_occupancy
_atom_site_disorder_assembly
_atom_site_disorder_group
Ru1 Ru 0.09801(2) 0.22689(2) 0.13553(2) 0.01433(6) Uani 1 1 d . . . . .
P2 P 0.63937(8) 0.16224(3) 0.30913(4) 0.02547(16) Uani 1 1 d . . . . .
N4 N 0.0458(2) 0.22361(7) 0.03848(12) 0.0187(4) Uani 1 1 d . . . . .
N1 N 0.1505(2) 0.21897(7) 0.23240(12) 0.0182(4) Uani 1 1 d . . . . .
N3 N 0.2273(2) 0.17424(7) 0.10538(11) 0.0171(4) Uani 1 1 d . . . . .
N2 N -0.0182(2) 0.16904(7) 0.15971(11) 0.0165(4) Uani 1 1 d . . . . .
C11 C 0.0987(3) 0.18036(9) 0.26175(13) 0.0174(5) Uani 1 1 d . . . . .
N6 N -0.0363(2) 0.27989(7) 0.15897(11) 0.0180(4) Uani 1 1 d . . . . .
F9 F 0.6718(2) 0.10696(6) 0.30000(10) 0.0349(4) Uani 1 1 d . . . . .
C55 C 0.1481(3) 0.32876(9) 0.12968(14) 0.0200(5) Uani 1 1 d . . . . .
N5 N 0.2127(2) 0.28695(8) 0.11768(11) 0.0183(4) Uani 1 1 d . . . . .
F10 F 0.6066(3) 0.21692(7) 0.31961(12) 0.0505(6) Uani 1 1 d . . . . .
F12 F 0.6812(2) 0.17263(7) 0.23662(10) 0.0405(5) Uani 1 1 d . . . . .
F11 F 0.5966(2) 0.15093(9) 0.38206(11) 0.0456(5) Uani 1 1 d . . . . .
C25 C 0.0106(3) 0.15042(9) 0.21900(13) 0.0181(5) Uani 1 1 d . . . . .
F7 F 0.4854(2) 0.15308(8) 0.28446(11) 0.0418(5) Uani 1 1 d . . . . .
C44 C 0.0694(3) 0.17966(9) -0.06011(14) 0.0208(5) Uani 1 1 d . . . . .
H44 H 0.1090 0.1538 -0.0822 0.025 Uiso 1 1 calc R U . . .
C45 C 0.1024(3) 0.18735(8) 0.00518(13) 0.0165(5) Uani 1 1 d . . . . .
C12 C 0.1298(3) 0.17020(9) 0.32651(13) 0.0200(5) Uani 1 1 d . . . . .
H12 H 0.0918 0.1429 0.3460 0.024 Uiso 1 1 calc R U . . .
C32 C 0.2512(3) 0.11498(9) 0.02296(14) 0.0212(5) Uani 1 1 d . . . . .
H32 H 0.2286 0.1041 -0.0197 0.025 Uiso 1 1 calc R U . . .
C15 C 0.2320(3) 0.24860(9) 0.26789(14) 0.0205(5) Uani 1 1 d . . . . .
H15 H 0.2662 0.2763 0.2479 0.025 Uiso 1 1 calc R U . . .
C42 C -0.0753(3) 0.24774(10) -0.05885(14) 0.0219(5) Uani 1 1 d . . . . .
H42 H -0.1356 0.2696 -0.0800 0.026 Uiso 1 1 calc R U . . .
C14 C 0.2669(3) 0.23988(10) 0.33208(14) 0.0222(5) Uani 1 1 d . . . . .
H14 H 0.3255 0.2612 0.3555 0.027 Uiso 1 1 calc R U . . .
F8 F 0.7933(2) 0.17022(9) 0.33488(12) 0.0488(6) Uani 1 1 d . . . . .
C24 C -0.0372(3) 0.10575(9) 0.23601(14) 0.0206(5) Uani 1 1 d . . . . .
H24 H -0.0153 0.0933 0.2779 0.025 Uiso 1 1 calc R U . . .
C35 C 0.3147(3) 0.14938(10) 0.14375(14) 0.0219(5) Uani 1 1 d . . . . .
H35 H 0.3390 0.1616 0.1855 0.026 Uiso 1 1 calc R U . . .
C65 C -0.1614(3) 0.27496(10) 0.17996(14) 0.0224(5) Uani 1 1 d . . . . .
H65 H -0.1967 0.2437 0.1842 0.027 Uiso 1 1 calc R U . . .
C23 C -0.1166(3) 0.07911(9) 0.19219(14) 0.0224(5) Uani 1 1 d . . . . .
C33 C 0.3379(3) 0.08801(9) 0.06353(15) 0.0236(5) Uani 1 1 d . . . . .
C43 C -0.0216(3) 0.20974(10) -0.09330(14) 0.0227(5) Uani 1 1 d . . . . .
C41 C -0.0401(3) 0.25322(9) 0.00627(14) 0.0199(5) Uani 1 1 d . . . . .
H41 H -0.0781 0.2790 0.0292 0.024 Uiso 1 1 calc R U . . .
C13 C 0.2163(3) 0.19978(10) 0.36281(14) 0.0222(5) Uani 1 1 d . . . . .
C31 C 0.1978(3) 0.15763(9) 0.04458(13) 0.0180(5) Uani 1 1 d . . . . .
C54 C 0.2066(3) 0.37335(9) 0.11946(15) 0.0253(6) Uani 1 1 d . . . . .
C22 C -0.1513(3) 0.10006(9) 0.13301(14) 0.0222(5) Uani 1 1 d . . . . .
H22 H -0.2098 0.0840 0.1026 0.027 Uiso 1 1 calc R U . . .
C63 C -0.1949(3) 0.35960(11) 0.18999(15) 0.0284(6) Uani 1 1 d . . . . .
C21 C -0.1004(3) 0.14458(9) 0.11831(13) 0.0192(5) Uani 1 1 d . . . . .
H21 H -0.1245 0.1583 0.0774 0.023 Uiso 1 1 calc R U . . .
C72 C -0.0385(3) -0.00579(10) 0.19267(15) 0.0275(6) Uani 1 1 d . . . . .
H72A H 0.0471 0.0066 0.2130 0.033 Uiso 1 1 calc R U . . .
H72B H -0.0572 -0.0369 0.2129 0.033 Uiso 1 1 calc R U . . .
C431 C -0.0650(3) 0.20131(12) -0.16234(15) 0.0288(6) Uani 1 1 d . . . . .
H43A H 0.0015 0.1808 -0.1828 0.043 Uiso 1 1 calc R U . . .
H43B H -0.0707 0.2318 -0.1854 0.043 Uiso 1 1 calc R U . . .
H43C H -0.1541 0.1858 -0.1643 0.043 Uiso 1 1 calc R U . . .
C51 C 0.3362(3) 0.28954(10) 0.09411(14) 0.0214(5) Uani 1 1 d . . . . .
H51 H 0.3822 0.2607 0.0857 0.026 Uiso 1 1 calc R U . . .
C61 C 0.0137(3) 0.32472(9) 0.15301(13) 0.0200(5) Uani 1 1 d . . . . .
C62 C -0.0623(3) 0.36554(10) 0.16755(14) 0.0247(6) Uani 1 1 d . . . . .
C75 C 0.2398(3) -0.01593(11) 0.10874(17) 0.0320(7) Uani 1 1 d . . . . .
H75A H 0.2333 0.0112 0.1391 0.038 Uiso 1 1 calc R U . . .
H75B H 0.3152 -0.0366 0.1248 0.038 Uiso 1 1 calc R U . . .
C53 C 0.3373(3) 0.37508(10) 0.09383(15) 0.0277(6) Uani 1 1 d . . . . .
C131 C 0.2573(3) 0.18861(12) 0.43164(15) 0.0301(6) Uani 1 1 d . . . . .
H13A H 0.2017 0.1624 0.4471 0.045 Uiso 1 1 calc R U . . .
H13B H 0.2439 0.2167 0.4587 0.045 Uiso 1 1 calc R U . . .
H13C H 0.3533 0.1794 0.4343 0.045 Uiso 1 1 calc R U . . .
C52 C 0.4026(3) 0.33253(10) 0.08093(15) 0.0252(6) Uani 1 1 d . . . . .
C73 C -0.0179(3) -0.01353(10) 0.12076(16) 0.0300(6) Uani 1 1 d . . . . .
H73A H -0.0073 0.0177 0.0995 0.036 Uiso 1 1 calc R U . . .
H73B H -0.0998 -0.0290 0.1010 0.036 Uiso 1 1 calc R U . . .
C77 C 0.3858(3) 0.04001(10) 0.04157(16) 0.0283(6) Uani 1 1 d . . . . .
H77A H 0.4618 0.0292 0.0708 0.034 Uiso 1 1 calc R U . . .
H77B H 0.4202 0.0428 -0.0027 0.034 Uiso 1 1 calc R U . . .
C521 C 0.5407(3) 0.33049(13) 0.05205(17) 0.0332(7) Uani 1 1 d . . . . .
H52A H 0.5360 0.3449 0.0088 0.050 Uiso 1 1 calc R U . . .
H52B H 0.5696 0.2973 0.0487 0.050 Uiso 1 1 calc R U . . .
H52C H 0.6063 0.3480 0.0799 0.050 Uiso 1 1 calc R U . . .
C76 C 0.2714(3) 0.00282(10) 0.04145(16) 0.0300(6) Uani 1 1 d . . . . .
H76A H 0.1879 0.0171 0.0216 0.036 Uiso 1 1 calc R U . . .
H76B H 0.2971 -0.0243 0.0139 0.036 Uiso 1 1 calc R U . . .
C34 C 0.3709(3) 0.10662(10) 0.12478(15) 0.0253(6) Uani 1 1 d . . . . .
H34 H 0.4318 0.0900 0.1535 0.030 Uiso 1 1 calc R U . . .
C71 C -0.1547(3) 0.02872(10) 0.20759(15) 0.0262(6) Uani 1 1 d . . . . .
H71A H -0.2373 0.0197 0.1816 0.031 Uiso 1 1 calc R U . . .
H71B H -0.1754 0.0263 0.2540 0.031 Uiso 1 1 calc R U . . .
C64 C -0.2445(3) 0.31372(10) 0.19625(14) 0.0251(6) Uani 1 1 d . . . . .
C56 C 0.1287(4) 0.41441(10) 0.13585(16) 0.0322(7) Uani 1 1 d . . . . .
H56 H 0.1672 0.4451 0.1306 0.039 Uiso 1 1 calc R U . . .
C531 C 0.4025(4) 0.42250(12) 0.0815(2) 0.0430(9) Uani 1 1 d . . . . .
H53A H 0.4891 0.4176 0.0606 0.065 Uiso 1 1 calc R U . . .
H53B H 0.4189 0.4392 0.1228 0.065 Uiso 1 1 calc R U . . .
H53C H 0.3421 0.4416 0.0530 0.065 Uiso 1 1 calc R U . . .
C641 C -0.3825(3) 0.30319(13) 0.22093(17) 0.0349(7) Uani 1 1 d . . . . .
H64A H -0.3849 0.3121 0.2668 0.052 Uiso 1 1 calc R U . . .
H64B H -0.4016 0.2691 0.2163 0.052 Uiso 1 1 calc R U . . .
H64C H -0.4511 0.3214 0.1958 0.052 Uiso 1 1 calc R U . . .
C66 C 0.0024(4) 0.41078(10) 0.15852(16) 0.0312(7) Uani 1 1 d . . . . .
H66 H -0.0452 0.4390 0.1688 0.037 Uiso 1 1 calc R U . . .
C631 C -0.2785(4) 0.40220(12) 0.20701(19) 0.0407(8) Uani 1 1 d . . . . .
H63A H -0.3686 0.3917 0.2196 0.061 Uiso 1 1 calc R U . . .
H63B H -0.2880 0.4233 0.1693 0.061 Uiso 1 1 calc R U . . .
H63C H -0.2334 0.4193 0.2432 0.061 Uiso 1 1 calc R U . . .
C74 C 0.1063(4) -0.04426(11) 0.10807(18) 0.0344(7) Uani 1 1 d . . . . .
H74A H 0.0928 -0.0600 0.0654 0.041 Uiso 1 1 calc R U . . .
H74B H 0.1139 -0.0695 0.1415 0.041 Uiso 1 1 calc R U . . .
P1 P 0.34484(8) 0.39365(2) 0.32275(4) 0.02443(16) Uani 1 1 d . . . . .
F5 F 0.3555(2) 0.35332(7) 0.37838(11) 0.0405(5) Uani 1 1 d . . . . .
F3 F 0.3500(2) 0.35339(7) 0.26865(11) 0.0391(5) Uani 1 1 d . . . . .
F1 F 0.1831(2) 0.38889(7) 0.32257(11) 0.0406(5) Uani 1 1 d . . . . .
F6 F 0.3310(2) 0.43342(7) 0.26774(10) 0.0389(5) Uani 1 1 d . . . . .
F2 F 0.5061(2) 0.39777(8) 0.32414(11) 0.0408(5) Uani 1 1 d . . . . .
F4 F 0.3381(3) 0.43382(8) 0.37783(11) 0.0472(6) Uani 1 1 d . . . . .
Cl1 Cl -0.41866(9) 0.22306(3) -0.07064(5) 0.0396(2) Uani 1 1 d . . . . .
Cl2 Cl -0.29677(10) 0.13247(3) -0.03795(5) 0.0427(2) Uani 1 1 d . . . . .
Cl3 Cl -0.40626(10) 0.19083(4) 0.06286(5) 0.0485(2) Uani 1 1 d . . . . .
Cl9 Cl 0.50852(12) 0.50787(3) 0.21919(5) 0.0500(3) Uani 1 1 d . . . . .
Cl6 Cl -0.23945(13) 0.45550(5) 0.01604(7) 0.0464(4) Uani 0.762(3) 1 d . . P A 1
Cl5 Cl -0.0784(3) 0.37395(8) -0.01443(13) 0.0641(8) Uani 0.762(3) 1 d . . P A 1
Cl8 Cl 0.53138(18) 0.54106(5) 0.08937(7) 0.0481(4) Uani 0.699(3) 1 d . . P B 1
Cl7 Cl 0.77013(18) 0.54091(7) 0.1716(2) 0.1078(14) Uani 0.699(3) 1 d . . P B 1
C3 C 0.5931(3) 0.54825(11) 0.17013(19) 0.0341(7) Uani 1 1 d . . . . .
H3 H 0.5721 0.5813 0.1846 0.041 Uiso 1 1 calc R U . B 1
Cl4 Cl -0.0695(4) 0.45766(9) -0.09279(14) 0.0828(10) Uani 0.762(3) 1 d . . P A 1
C2 C -0.1726(13) 0.4208(3) -0.0459(4) 0.0290(16) Uani 0.762(3) 1 d . . P A 1
H2 H -0.2490 0.4080 -0.0741 0.035 Uiso 0.762(3) 1 calc R U P A 1
C1 C -0.4251(3) 0.17377(12) -0.0192(2) 0.0380(8) Uani 1 1 d . . . . .
H1 H -0.5155 0.1580 -0.0261 0.046 Uiso 1 1 calc R U . . .
Cl8B Cl 0.6461(4) 0.52067(13) 0.09585(17) 0.0506(11) Uani 0.301(3) 1 d . . P B 2
Cl7B Cl 0.7458(3) 0.55854(12) 0.21550(17) 0.0383(8) Uani 0.301(3) 1 d . . P B 2
Cl6B Cl -0.2934(5) 0.45874(17) -0.0494(3) 0.0568(15) Uani 0.238(3) 1 d . . P A 2
Cl5B Cl -0.1193(8) 0.3831(3) 0.0009(5) 0.071(3) Uani 0.238(3) 1 d . . P A 2
C2B C -0.156(3) 0.4224(9) -0.0649(14) 0.020(4) Uani 0.238(3) 1 d . . P A 2
H2B H -0.1871 0.4016 -0.1019 0.024 Uiso 0.238(3) 1 calc R U P A 2
Cl4B Cl -0.0171(5) 0.4500(2) -0.0892(4) 0.0404(13) Uani 0.238(3) 1 d . . P A 2

loop_
_atom_site_aniso_label
_atom_site_aniso_U_11
_atom_site_aniso_U_22
_atom_site_aniso_U_33
_atom_site_aniso_U_23
_atom_site_aniso_U_13
_atom_site_aniso_U_12
Ru1 0.01888(10) 0.01106(9) 0.01307(12) -0.00019(6) 0.00085(7) 0.00082(6)
P2 0.0303(4) 0.0227(3) 0.0237(4) -0.0020(3) 0.0051(3) -0.0003(3)
N4 0.0205(10) 0.0137(9) 0.0221(13) 0.0008(7) 0.0036(8) -0.0005(7)
N1 0.0210(10) 0.0136(9) 0.0202(13) -0.0019(7) 0.0017(8) 0.0014(7)
N3 0.0207(10) 0.0155(9) 0.0152(12) -0.0003(7) 0.0033(8) 0.0027(7)
N2 0.0193(10) 0.0145(9) 0.0159(12) 0.0006(7) 0.0026(8) -0.0014(7)
C11 0.0216(12) 0.0149(11) 0.0157(14) -0.0003(8) 0.0023(9) 0.0021(9)
N6 0.0245(11) 0.0151(10) 0.0144(12) -0.0018(7) 0.0027(8) 0.0045(8)
F9 0.0356(10) 0.0243(9) 0.0452(13) 0.0009(7) 0.0072(8) 0.0029(7)
C55 0.0284(13) 0.0115(11) 0.0199(15) 0.0009(8) -0.0004(10) -0.0025(9)
N5 0.0259(11) 0.0142(9) 0.0149(12) 0.0024(7) 0.0006(8) -0.0025(8)
F10 0.0780(17) 0.0257(10) 0.0491(15) -0.0086(9) 0.0184(12) 0.0053(10)
F12 0.0583(13) 0.0354(10) 0.0289(12) 0.0014(8) 0.0154(9) 0.0012(9)
F11 0.0498(13) 0.0576(14) 0.0302(13) 0.0066(9) 0.0129(9) 0.0142(10)
C25 0.0225(12) 0.0155(11) 0.0163(14) -0.0017(8) 0.0017(9) 0.0022(9)
F7 0.0307(10) 0.0466(12) 0.0476(14) 0.0067(9) -0.0035(9) 0.0046(9)
C44 0.0245(12) 0.0210(12) 0.0172(15) -0.0019(9) 0.0027(10) -0.0001(9)
C45 0.0229(12) 0.0159(11) 0.0109(14) -0.0018(8) 0.0026(9) -0.0010(9)
C12 0.0268(13) 0.0192(12) 0.0140(15) 0.0012(8) 0.0015(9) 0.0020(9)
C32 0.0247(12) 0.0169(11) 0.0226(15) -0.0011(9) 0.0061(10) 0.0007(9)
C15 0.0241(12) 0.0185(12) 0.0189(15) -0.0017(9) 0.0002(9) -0.0015(9)
C42 0.0256(13) 0.0234(13) 0.0166(15) 0.0039(9) -0.0006(10) 0.0000(10)
C14 0.0239(13) 0.0228(12) 0.0197(16) -0.0041(9) -0.0014(10) 0.0006(10)
F8 0.0369(11) 0.0595(14) 0.0497(16) -0.0183(11) -0.0009(10) -0.0132(10)
C24 0.0266(13) 0.0183(12) 0.0171(15) 0.0016(9) 0.0041(10) 0.0005(9)
C35 0.0259(13) 0.0218(12) 0.0178(15) 0.0010(9) 0.0000(10) 0.0061(10)
C65 0.0233(13) 0.0236(13) 0.0203(16) 0.0008(9) 0.0015(10) 0.0052(10)
C23 0.0259(13) 0.0180(12) 0.0237(16) -0.0009(9) 0.0059(10) -0.0024(10)
C33 0.0281(13) 0.0177(12) 0.0254(16) 0.0022(9) 0.0082(11) 0.0047(10)
C43 0.0263(13) 0.0250(13) 0.0168(15) -0.0003(9) 0.0022(10) -0.0029(10)
C41 0.0248(12) 0.0183(11) 0.0164(15) 0.0006(9) -0.0003(9) 0.0020(9)
C13 0.0225(12) 0.0254(13) 0.0187(16) -0.0013(9) -0.0009(10) 0.0047(10)
C31 0.0201(11) 0.0151(11) 0.0191(15) 0.0018(8) 0.0036(9) 0.0001(9)
C54 0.0385(16) 0.0153(12) 0.0216(16) 0.0021(9) -0.0049(11) -0.0024(10)
C22 0.0251(13) 0.0197(12) 0.0217(16) -0.0032(9) 0.0010(10) -0.0038(10)
C63 0.0403(16) 0.0273(14) 0.0173(16) -0.0008(10) -0.0004(11) 0.0137(12)
C21 0.0241(12) 0.0201(12) 0.0134(14) -0.0003(8) -0.0004(9) -0.0018(9)
C72 0.0398(16) 0.0179(12) 0.0249(17) 0.0017(10) 0.0016(12) -0.0038(11)
C431 0.0357(16) 0.0377(16) 0.0127(16) -0.0006(11) -0.0043(11) 0.0004(12)
C51 0.0246(13) 0.0211(12) 0.0185(15) 0.0001(9) 0.0008(10) -0.0032(10)
C61 0.0304(13) 0.0134(11) 0.0162(15) -0.0002(8) 0.0004(10) 0.0046(9)
C62 0.0389(16) 0.0184(12) 0.0166(16) -0.0003(9) -0.0004(11) 0.0092(11)
C75 0.0393(17) 0.0222(14) 0.034(2) 0.0021(11) 0.0015(13) 0.0051(12)
C53 0.0364(16) 0.0242(14) 0.0221(17) 0.0039(10) -0.0061(11) -0.0093(11)
C131 0.0360(16) 0.0389(17) 0.0150(17) 0.0002(11) -0.0035(11) 0.0016(12)
C52 0.0288(14) 0.0272(14) 0.0193(16) 0.0029(10) -0.0009(10) -0.0105(11)
C73 0.0403(17) 0.0210(13) 0.0286(18) -0.0011(10) 0.0014(12) -0.0020(11)
C77 0.0349(15) 0.0222(13) 0.0284(18) -0.0007(10) 0.0080(12) 0.0096(11)
C521 0.0315(15) 0.0434(18) 0.0247(19) 0.0014(12) 0.0027(12) -0.0133(13)
C76 0.0402(17) 0.0193(13) 0.0308(18) -0.0033(10) 0.0052(13) 0.0069(11)
C34 0.0263(13) 0.0218(13) 0.0280(17) 0.0020(10) 0.0024(11) 0.0077(10)
C71 0.0348(15) 0.0205(13) 0.0236(17) -0.0008(10) 0.0029(11) -0.0072(11)
C64 0.0306(14) 0.0303(14) 0.0146(15) 0.0020(10) 0.0011(10) 0.0143(11)
C56 0.0515(19) 0.0133(12) 0.0309(19) 0.0006(10) -0.0085(14) -0.0011(12)
C531 0.052(2) 0.0292(17) 0.047(2) 0.0127(14) -0.0098(17) -0.0175(15)
C641 0.0305(15) 0.050(2) 0.0245(19) 0.0052(13) 0.0058(12) 0.0157(14)
C66 0.0513(19) 0.0157(12) 0.0261(18) -0.0030(10) -0.0058(13) 0.0077(12)
C631 0.053(2) 0.0321(17) 0.037(2) -0.0019(13) 0.0070(16) 0.0226(15)
C74 0.0450(18) 0.0205(14) 0.038(2) -0.0031(12) 0.0049(14) 0.0003(12)
P1 0.0302(4) 0.0178(3) 0.0258(4) 0.0024(2) 0.0083(3) 0.0012(3)
F5 0.0422(11) 0.0359(10) 0.0439(14) 0.0188(9) 0.0082(9) 0.0099(9)
F3 0.0450(11) 0.0277(9) 0.0449(14) -0.0120(8) 0.0057(9) -0.0009(8)
F1 0.0305(10) 0.0370(11) 0.0551(15) 0.0187(9) 0.0107(9) 0.0068(8)
F6 0.0562(13) 0.0282(9) 0.0328(12) 0.0112(8) 0.0091(9) -0.0044(9)
F2 0.0310(10) 0.0473(12) 0.0445(14) -0.0047(9) 0.0065(9) -0.0081(8)
F4 0.0712(16) 0.0358(11) 0.0353(14) -0.0091(9) 0.0124(11) 0.0080(10)
Cl1 0.0338(4) 0.0317(4) 0.0526(6) 0.0169(3) -0.0093(3) -0.0044(3)
Cl2 0.0574(5) 0.0278(4) 0.0418(6) -0.0024(3) -0.0102(4) 0.0064(3)
Cl3 0.0413(5) 0.0585(6) 0.0468(6) 0.0126(4) 0.0142(4) 0.0202(4)
Cl9 0.0682(6) 0.0337(4) 0.0498(6) 0.0109(4) 0.0213(5) 0.0128(4)
Cl6 0.0425(7) 0.0520(7) 0.0448(9) -0.0170(5) 0.0052(5) 0.0076(5)
Cl5 0.109(2) 0.0361(7) 0.0453(12) -0.0029(7) -0.0206(12) 0.0327(11)
Cl8 0.0805(11) 0.0305(6) 0.0339(8) -0.0015(5) 0.0096(6) 0.0004(6)
Cl7 0.0337(8) 0.0398(9) 0.247(4) 0.0081(15) -0.0300(14) -0.0045(7)
C3 0.0315(16) 0.0228(14) 0.048(2) -0.0034(12) -0.0006(13) -0.0025(11)
Cl4 0.150(3) 0.0368(9) 0.0662(14) 0.0028(8) 0.0591(18) -0.0145(14)
C2 0.041(4) 0.026(2) 0.021(5) 0.002(3) 0.005(3) -0.002(2)
C1 0.0306(16) 0.0318(16) 0.051(2) 0.0150(14) -0.0071(14) -0.0044(12)
Cl8B 0.062(2) 0.059(2) 0.0317(19) -0.0017(13) 0.0083(14) -0.0210(17)
Cl7B 0.0367(15) 0.0345(16) 0.043(2) 0.0127(12) -0.0118(12) -0.0126(12)
Cl6B 0.055(3) 0.054(3) 0.063(4) -0.010(2) 0.009(2) 0.017(2)
Cl5B 0.052(4) 0.076(6) 0.083(6) 0.055(5) -0.020(3) -0.017(4)
C2B 0.027(9) 0.019(6) 0.014(14) 0.005(7) 0.007(8) 0.004(5)
Cl4B 0.036(2) 0.038(3) 0.047(3) -0.0211(19) 0.0084(18) -0.0069(17)

loop_
_atom_type_symbol
_atom_type_description
_atom_type_scat_dispersion_real
_atom_type_scat_dispersion_imag
_atom_type_scat_source
C C 0.0033 0.0016 'International Tables Vol C Tables 4.2.6.8 and 6.1.1.4'
H H 0.0000 0.0000 'International Tables Vol C Tables 4.2.6.8 and 6.1.1.4'
N N 0.0061 0.0033 'International Tables Vol C Tables 4.2.6.8 and 6.1.1.4'
F F 0.0171 0.0103 'International Tables Vol C Tables 4.2.6.8 and 6.1.1.4'
P P 0.1023 0.0942 'International Tables Vol C Tables 4.2.6.8 and 6.1.1.4'
Ru Ru -1.2594 0.8363 'International Tables Vol C Tables 4.2.6.8 and 6.1.1.4'
Cl Cl 0.1484 0.1585 'International Tables Vol C Tables 4.2.6.8 and 6.1.1.4'

loop_
_geom_angle_atom_site_label_1
_geom_angle_atom_site_label_2
_geom_angle_atom_site_label_3
_geom_angle
N4 Ru1 N1 171.20(8)
N4 Ru1 N2 94.61(9)
N1 Ru1 N2 78.49(9)
N4 Ru1 N6 97.06(9)
N1 Ru1 N6 89.41(9)
N2 Ru1 N6 98.39(9)
N4 Ru1 N3 78.89(9)
N1 Ru1 N3 94.62(9)
N2 Ru1 N3 82.07(9)
N6 Ru1 N3 175.96(9)
N4 Ru1 N5 88.90(9)
N1 Ru1 N5 98.21(9)
N2 Ru1 N5 175.97(9)
N6 Ru1 N5 79.17(9)
N3 Ru1 N5 100.59(9)
F10 P2 F12 90.66(12)
F10 P2 F9 178.90(13)
F12 P2 F9 90.44(11)
F10 P2 F7 90.22(14)
F12 P2 F7 90.44(13)
F9 P2 F7 89.84(11)
F10 P2 F8 90.80(14)
F12 P2 F8 90.54(14)
F9 P2 F8 89.12(12)
F7 P2 F8 178.57(14)
F10 P2 F11 90.11(13)
F12 P2 F11 179.13(13)
F9 P2 F11 88.78(12)
F7 P2 F11 89.18(13)
F8 P2 F11 89.83(14)
C41 N4 C45 118.5(2)
C41 N4 Ru1 125.72(19)
C45 N4 Ru1 115.77(18)
C11 N1 C15 118.6(2)
C11 N1 Ru1 115.89(18)
C15 N1 Ru1 125.51(19)
C35 N3 C31 118.3(2)
C35 N3 Ru1 125.78(19)
C31 N3 Ru1 114.37(17)
C21 N2 C25 118.5(2)
C21 N2 Ru1 125.22(18)
C25 N2 Ru1 115.22(17)
N1 C11 C12 121.5(2)
N1 C11 C25 114.4(2)
C12 C11 C25 124.1(2)
C65 N6 C61 118.0(2)
C65 N6 Ru1 127.76(18)
C61 N6 Ru1 114.26(18)
N5 C55 C54 123.1(3)
N5 C55 C61 115.9(2)
C54 C55 C61 120.9(2)
C51 N5 C55 117.4(2)
C51 N5 Ru1 128.50(18)
C55 N5 Ru1 114.08(17)
N2 C25 C24 121.2(2)
N2 C25 C11 114.7(2)
C24 C25 C11 124.1(2)
C45 C44 C43 120.2(2)
C45 C44 H44 119.9
C43 C44 H44 119.9
N4 C45 C44 121.4(2)
N4 C45 C31 114.2(2)
C44 C45 C31 124.4(2)
C11 C12 C13 120.2(3)
C11 C12 H12 119.9
C13 C12 H12 119.9
C31 C32 C33 120.5(3)
C31 C32 H32 119.8
C33 C32 H32 119.8
N1 C15 C14 122.1(3)
N1 C15 H15 118.9
C14 C15 H15 118.9
C41 C42 C43 119.6(3)
C41 C42 H42 120.2
C43 C42 H42 120.2
C15 C14 C13 120.0(3)
C15 C14 H14 120.0
C13 C14 H14 120.0
C23 C24 C25 120.6(3)
C23 C24 H24 119.7
C25 C24 H24 119.7
N3 C35 C34 122.6(3)
N3 C35 H35 118.7
C34 C35 H35 118.7
N6 C65 C64 123.4(3)
N6 C65 H65 118.3
C64 C65 H65 118.3
C22 C23 C24 117.2(2)
C22 C23 C71 122.1(3)
C24 C23 C71 120.6(3)
C34 C33 C32 117.1(2)
C34 C33 C77 123.0(3)
C32 C33 C77 119.9(3)
C44 C43 C42 117.6(3)
C44 C43 C431 121.9(3)
C42 C43 C431 120.5(3)
N4 C41 C42 122.7(3)
N4 C41 H41 118.6
C42 C41 H41 118.6
C12 C13 C14 117.5(3)
C12 C13 C131 121.6(3)
C14 C13 C131 120.9(3)
N3 C31 C32 121.5(2)
N3 C31 C45 114.9(2)
C32 C31 C45 123.5(3)
C55 C54 C53 118.3(3)
C55 C54 C56 117.3(3)
C53 C54 C56 124.4(3)
C23 C22 C21 119.8(3)
C23 C22 H22 120.1
C21 C22 H22 120.1
C64 C63 C62 118.3(3)
C64 C63 C631 121.4(3)
C62 C63 C631 120.3(3)
N2 C21 C22 122.5(3)
N2 C21 H21 118.7
C22 C21 H21 118.7
C73 C72 C71 114.4(3)
C73 C72 H72A 108.7
C71 C72 H72A 108.7
C73 C72 H72B 108.7
C71 C72 H72B 108.7
H72A C72 H72B 107.6
C43 C431 H43A 109.5
C43 C431 H43B 109.5
H43A C431 H43B 109.5
C43 C431 H43C 109.5
H43A C431 H43C 109.5
H43B C431 H43C 109.5
N5 C51 C52 123.9(3)
N5 C51 H51 118.1
C52 C51 H51 118.1
N6 C61 C62 122.6(3)
N6 C61 C55 116.5(2)
C62 C61 C55 120.9(2)
C61 C62 C63 118.6(3)
C61 C62 C66 116.8(3)
C63 C62 C66 124.5(3)
C76 C75 C74 112.1(3)
C76 C75 H75A 109.2
C74 C75 H75A 109.2
C76 C75 H75B 109.2
C74 C75 H75B 109.2
H75A C75 H75B 107.9
C52 C53 C54 118.6(3)
C52 C53 C531 121.8(3)
C54 C53 C531 119.7(3)
C13 C131 H13A 109.5
C13 C131 H13B 109.5
H13A C131 H13B 109.5
C13 C131 H13C 109.5
H13A C131 H13C 109.5
H13B C131 H13C 109.5
C53 C52 C51 118.7(3)
C53 C52 C521 122.7(3)
C51 C52 C521 118.6(3)
C72 C73 C74 112.7(3)
C72 C73 H73A 109.1
C74 C73 H73A 109.1
C72 C73 H73B 109.1
C74 C73 H73B 109.1
H73A C73 H73B 107.8
C33 C77 C76 111.8(2)
C33 C77 H77A 109.3
C76 C77 H77A 109.3
C33 C77 H77B 109.3
C76 C77 H77B 109.3
H77A C77 H77B 107.9
C52 C521 H52A 109.5
C52 C521 H52B 109.5
H52A C521 H52B 109.5
C52 C521 H52C 109.5
H52A C521 H52C 109.5
H52B C521 H52C 109.5
C75 C76 C77 114.1(3)
C75 C76 H76A 108.7
C77 C76 H76A 108.7
C75 C76 H76B 108.7
C77 C76 H76B 108.7
H76A C76 H76B 107.6
C35 C34 C33 120.0(3)
C35 C34 H34 120.0
C33 C34 H34 120.0
C23 C71 C72 111.0(2)
C23 C71 H71A 109.4
C72 C71 H71A 109.4
C23 C71 H71B 109.4
C72 C71 H71B 109.4
H71A C71 H71B 108.0
C63 C64 C65 119.1(3)
C63 C64 C641 122.9(3)
C65 C64 C641 118.1(3)
C66 C56 C54 122.0(3)
C66 C56 H56 119.0
C54 C56 H56 119.0
C53 C531 H53A 109.5
C53 C531 H53B 109.5
H53A C531 H53B 109.5
C53 C531 H53C 109.5
H53A C531 H53C 109.5
H53B C531 H53C 109.5
C64 C641 H64A 109.5
C64 C641 H64B 109.5
H64A C641 H64B 109.5
C64 C641 H64C 109.5
H64A C641 H64C 109.5
H64B C641 H64C 109.5
C56 C66 C62 122.0(3)
C56 C66 H66 119.0
C62 C66 H66 119.0
C63 C631 H63A 109.5
C63 C631 H63B 109.5
H63A C631 H63B 109.5
C63 C631 H63C 109.5
H63A C631 H63C 109.5
H63B C631 H63C 109.5
C73 C74 C75 113.3(3)
C73 C74 H74A 108.9
C75 C74 H74A 108.9
C73 C74 H74B 108.9
C75 C74 H74B 108.9
H74A C74 H74B 107.7
F2 P1 F3 90.28(12)
F2 P1 F6 91.10(12)
F3 P1 F6 90.23(12)
F2 P1 F1 178.91(13)
F3 P1 F1 89.89(12)
F6 P1 F1 89.98(12)
F2 P1 F4 90.28(13)
F3 P1 F4 179.21(13)
F6 P1 F4 90.32(12)
F1 P1 F4 89.54(13)
F2 P1 F5 90.07(12)
F3 P1 F5 89.75(12)
F6 P1 F5 178.83(12)
F1 P1 F5 88.85(11)
F4 P1 F5 89.69(13)
Cl9 C3 Cl7 114.1(2)
Cl9 C3 Cl8 108.48(18)
Cl7 C3 Cl8 108.0(3)
Cl9 C3 Cl7B 102.4(2)
Cl9 C3 Cl8B 111.7(2)
Cl7B C3 Cl8B 104.5(3)
Cl9 C3 H3 108.7
Cl7 C3 H3 108.7
Cl8 C3 H3 108.7
Cl5 C2 Cl6 111.3(5)
Cl5 C2 Cl4 110.0(6)
Cl6 C2 Cl4 108.2(5)
Cl5 C2 H2 109.1
Cl6 C2 H2 109.1
Cl4 C2 H2 109.1
Cl1 C1 Cl3 111.2(2)
Cl1 C1 Cl2 110.1(2)
Cl3 C1 Cl2 109.86(19)
Cl1 C1 H1 108.5
Cl3 C1 H1 108.5
Cl2 C1 H1 108.5
Cl4B C2B Cl6B 115.8(15)
Cl4B C2B Cl5B 112(2)
Cl6B C2B Cl5B 111.4(11)
Cl4B C2B H2B 105.6
Cl6B C2B H2B 105.6
Cl5B C2B H2B 105.6

loop_
_geom_bond_atom_site_label_1
_geom_bond_atom_site_label_2
_geom_bond_distance
Ru1 N4 2.050(3)
Ru1 N1 2.057(2)
Ru1 N2 2.062(2)
Ru1 N6 2.063(2)
Ru1 N3 2.065(2)
Ru1 N5 2.073(2)
P2 F10 1.588(2)
P2 F12 1.594(2)
P2 F9 1.600(2)
P2 F7 1.602(2)
P2 F8 1.603(2)
P2 F11 1.610(2)
N4 C41 1.344(3)
N4 C45 1.361(3)
N1 C11 1.353(3)
N1 C15 1.352(3)
N3 C35 1.343(3)
N3 C31 1.359(4)
N2 C21 1.343(3)
N2 C25 1.350(3)
C11 C12 1.389(4)
C11 C25 1.476(4)
N6 C65 1.330(3)
N6 C61 1.361(3)
C55 N5 1.365(3)
C55 C54 1.400(3)
C55 C61 1.431(4)
N5 C51 1.330(3)
C25 C24 1.391(3)
C44 C45 1.390(4)
C44 C43 1.393(4)
C44 H44 0.9500
C45 C31 1.477(4)
C12 C13 1.389(4)
C12 H12 0.9500
C32 C31 1.390(3)
C32 C33 1.396(4)
C32 H32 0.9500
C15 C14 1.377(4)
C15 H15 0.9500
C42 C41 1.383(4)
C42 C43 1.399(4)
C42 H42 0.9500
C14 C13 1.396(4)
C14 H14 0.9500
C24 C23 1.391(4)
C24 H24 0.9500
C35 C34 1.387(4)
C35 H35 0.9500
C65 C64 1.412(4)
C65 H65 0.9500
C23 C22 1.386(4)
C23 C71 1.503(4)
C33 C34 1.394(4)
C33 C77 1.506(4)
C43 C431 1.490(4)
C41 H41 0.9500
C13 C131 1.494(4)
C54 C53 1.412(5)
C54 C56 1.434(4)
C22 C21 1.387(4)
C22 H22 0.9500
C63 C64 1.388(4)
C63 C62 1.413(4)
C63 C631 1.503(4)
C21 H21 0.9500
C72 C73 1.521(4)
C72 C71 1.541(4)
C72 H72A 0.9900
C72 H72B 0.9900
C431 H43A 0.9800
C431 H43B 0.9800
C431 H43C 0.9800
C51 C52 1.406(4)
C51 H51 0.9500
C61 C62 1.409(3)
C62 C66 1.438(4)
C75 C76 1.529(5)
C75 C74 1.537(5)
C75 H75A 0.9900
C75 H75B 0.9900
C53 C52 1.390(4)
C53 C531 1.506(4)
C131 H13A 0.9800
C131 H13B 0.9800
C131 H13C 0.9800
C52 C521 1.508(4)
C73 C74 1.530(5)
C73 H73A 0.9900
C73 H73B 0.9900
C77 C76 1.538(4)
C77 H77A 0.9900
C77 H77B 0.9900
C521 H52A 0.9800
C521 H52B 0.9800
C521 H52C 0.9800
C76 H76A 0.9900
C76 H76B 0.9900
C34 H34 0.9500
C71 H71A 0.9900
C71 H71B 0.9900
C64 C641 1.500(4)
C56 C66 1.351(5)
C56 H56 0.9500
C531 H53A 0.9800
C531 H53B 0.9800
C531 H53C 0.9800
C641 H64A 0.9800
C641 H64B 0.9800
C641 H64C 0.9800
C66 H66 0.9500
C631 H63A 0.9800
C631 H63B 0.9800
C631 H63C 0.9800
C74 H74A 0.9900
C74 H74B 0.9900
P1 F2 1.592(2)
P1 F3 1.592(2)
P1 F6 1.595(2)
P1 F1 1.600(2)
P1 F4 1.605(2)
P1 F5 1.614(2)
Cl1 C1 1.749(3)
Cl2 C1 1.771(4)
Cl3 C1 1.762(4)
Cl9 C3 1.754(4)
Cl6 C2 1.757(8)
Cl5 C2 1.723(11)
Cl8 C3 1.763(4)
Cl7 C3 1.755(4)
C3 Cl7B 1.765(4)
C3 Cl8B 1.813(5)
C3 H3 1.0000
Cl4 C2 1.767(8)
C2 H2 1.0000
C1 H1 1.0000
Cl6B C2B 1.73(3)
Cl5B C2B 1.78(3)
C2B Cl4B 1.67(3)
C2B H2B 1.0000

loop_
_geom_torsion_atom_site_label_1
_geom_torsion_atom_site_label_2
_geom_torsion_atom_site_label_3
_geom_torsion_atom_site_label_4
_geom_torsion
C15 N1 C11 C12 -1.5(4)
Ru1 N1 C11 C12 178.01(19)
C15 N1 C11 C25 179.7(2)
Ru1 N1 C11 C25 -0.8(3)
C54 C55 N5 C51 -1.2(4)
C61 C55 N5 C51 178.0(3)
C54 C55 N5 Ru1 -178.6(2)
C61 C55 N5 Ru1 0.6(3)
C21 N2 C25 C24 3.5(4)
Ru1 N2 C25 C24 -165.51(19)
C21 N2 C25 C11 -178.5(2)
Ru1 N2 C25 C11 12.5(3)
N1 C11 C25 N2 -7.8(3)
C12 C11 C25 N2 173.5(2)
N1 C11 C25 C24 170.2(2)
C12 C11 C25 C24 -8.5(4)
C41 N4 C45 C44 -2.3(4)
Ru1 N4 C45 C44 176.41(19)
C41 N4 C45 C31 178.6(2)
Ru1 N4 C45 C31 -2.7(3)
C43 C44 C45 N4 1.1(4)
C43 C44 C45 C31 -179.9(2)
N1 C11 C12 C13 -0.2(4)
C25 C11 C12 C13 178.4(2)
C11 N1 C15 C14 2.1(4)
Ru1 N1 C15 C14 -177.4(2)
N1 C15 C14 C13 -0.9(4)
N2 C25 C24 C23 -0.2(4)
C11 C25 C24 C23 -178.1(2)
C31 N3 C35 C34 -2.9(4)
Ru1 N3 C35 C34 161.9(2)
C61 N6 C65 C64 0.0(4)
Ru1 N6 C65 C64 178.4(2)
C25 C24 C23 C22 -3.4(4)
C25 C24 C23 C71 172.9(3)
C31 C32 C33 C34 -2.1(4)
C31 C32 C33 C77 175.0(3)
C45 C44 C43 C42 1.0(4)
C45 C44 C43 C431 -176.9(3)
C41 C42 C43 C44 -1.9(4)
C41 C42 C43 C431 176.0(3)
C45 N4 C41 C42 1.4(4)
Ru1 N4 C41 C42 -177.2(2)
C43 C42 C41 N4 0.7(4)
C11 C12 C13 C14 1.4(4)
C11 C12 C13 C131 -177.0(3)
C15 C14 C13 C12 -0.8(4)
C15 C14 C13 C131 177.5(3)
C35 N3 C31 C32 2.8(4)
Ru1 N3 C31 C32 -163.7(2)
C35 N3 C31 C45 -179.1(2)
Ru1 N3 C31 C45 14.3(3)
C33 C32 C31 N3 -0.3(4)
C33 C32 C31 C45 -178.2(2)
N4 C45 C31 N3 -7.7(3)
C44 C45 C31 N3 173.2(2)
N4 C45 C31 C32 170.3(2)
C44 C45 C31 C32 -8.8(4)
N5 C55 C54 C53 1.8(4)
C61 C55 C54 C53 -177.4(3)
N5 C55 C54 C56 -178.3(3)
C61 C55 C54 C56 2.5(4)
C24 C23 C22 C21 3.7(4)
C71 C23 C22 C21 -172.5(3)
C25 N2 C21 C22 -3.1(4)
Ru1 N2 C21 C22 164.7(2)
C23 C22 C21 N2 -0.5(4)
C55 N5 C51 C52 -0.2(4)
Ru1 N5 C51 C52 176.8(2)
C65 N6 C61 C62 -0.6(4)
Ru1 N6 C61 C62 -179.2(2)
C65 N6 C61 C55 -179.4(3)
Ru1 N6 C61 C55 2.0(3)
N5 C55 C61 N6 -1.7(4)
C54 C55 C61 N6 177.5(3)
N5 C55 C61 C62 179.5(3)
C54 C55 C61 C62 -1.3(4)
N6 C61 C62 C63 0.8(4)
C55 C61 C62 C63 179.6(3)
N6 C61 C62 C66 -179.4(3)
C55 C61 C62 C66 -0.7(4)
C64 C63 C62 C61 -0.4(4)
C631 C63 C62 C61 179.1(3)
C64 C63 C62 C66 179.9(3)
C631 C63 C62 C66 -0.6(5)
C55 C54 C53 C52 -1.0(4)
C56 C54 C53 C52 179.1(3)
C55 C54 C53 C531 179.3(3)
C56 C54 C53 C531 -0.7(5)
C54 C53 C52 C51 -0.2(4)
C531 C53 C52 C51 179.5(3)
C54 C53 C52 C521 178.5(3)
C531 C53 C52 C521 -1.8(5)
N5 C51 C52 C53 0.9(5)
N5 C51 C52 C521 -177.9(3)
C71 C72 C73 C74 174.7(2)
C34 C33 C77 C76 104.8(3)
C32 C33 C77 C76 -72.1(3)
C74 C75 C76 C77 167.6(2)
C33 C77 C76 C75 -76.8(3)
N3 C35 C34 C33 0.5(4)
C32 C33 C34 C35 2.0(4)
C77 C33 C34 C35 -175.0(3)
C22 C23 C71 C72 94.4(3)
C24 C23 C71 C72 -81.7(3)
C73 C72 C71 C23 -72.0(3)
C62 C63 C64 C65 -0.1(4)
C631 C63 C64 C65 -179.6(3)
C62 C63 C64 C641 178.7(3)
C631 C63 C64 C641 -0.8(5)
N6 C65 C64 C63 0.4(5)
N6 C65 C64 C641 -178.5(3)
C55 C54 C56 C66 -1.9(5)
C53 C54 C56 C66 178.1(3)
C54 C56 C66 C62 -0.1(5)
C61 C62 C66 C56 1.4(5)
C63 C62 C66 C56 -178.9(3)
C72 C73 C74 C75 -84.0(3)
C76 C75 C74 C73 -90.3(3)
